data_4324150
loop_
_publ_author_name
'Werner Uhl'
'Thomas Abel'
'Elke Hagemeier'
'Alexander Hepp'
'Marcus Layh'
'Babak Rezaeirad'
'Heinrich Luftmann'

_publ_section_title
;
 Oligonuclear Gallium Nitrogen Cage Compounds: Molecular Intermediates on
 the Way from Gallium Hydrazides to Gallium Nitride
;
_journal_name_full 'Inorganic Chemistry'
_journal_page_first 325
_journal_page_last 335
_journal_paper_doi 10.1021/ic1019839
_journal_volume 50
_journal_year 2011
_chemical_formula_sum 'C36 H72 Ga4 N4'
_chemical_formula_weight 839.86
_chemical_name_systematic
; 
 ? 
;
_space_group_IT_number 2
_symmetry_cell_setting triclinic
_symmetry_space_group_name_Hall '-P 1'
_symmetry_space_group_name_H-M 'P -1'
_atom_sites_solution_hydrogens geom
_atom_sites_solution_primary direct
_atom_sites_solution_secondary difmap
_audit_creation_method SHELXL-97
_cell_angle_alpha 69.3850(10)
_cell_angle_beta 71.9800(10)
_cell_angle_gamma 85.3930(10)
_cell_formula_units_Z 1
_cell_length_a 8.91430(10)
_cell_length_b 11.9241(2)
_cell_length_c 12.6767(2)
_cell_measurement_reflns_used 5895
_cell_measurement_temperature 153(2)
_cell_measurement_theta_max 71.976
_cell_measurement_theta_min 3.907
_cell_volume 1198.71(3)
_computing_cell_refinement 'Bruker SAINT+'
_computing_data_collection 'Bruker SMART'
_computing_data_reduction 'Bruker SHELXTL'
_computing_molecular_graphics 'Bruker SHELXTL'
_computing_publication_material 'Bruker SHELXTL'
_computing_structure_refinement 'SHELXL-97 (Sheldrick, 1997)'
_computing_structure_solution 'SHELXS-97 (Sheldrick, 1990)'
_diffrn_ambient_temperature 153(2)
_diffrn_measured_fraction_theta_full 0.851
_diffrn_measured_fraction_theta_max 0.851
_diffrn_measurement_device_type 'CCD area detector'
_diffrn_measurement_method 'omega scans'
_diffrn_radiation_monochromator graphite
_diffrn_radiation_source 'rotating anode'
_diffrn_radiation_type CuK\a
_diffrn_radiation_wavelength 1.54178
_diffrn_reflns_av_R_equivalents 0.0675
_diffrn_reflns_av_sigmaI/netI 0.0525
_diffrn_reflns_limit_h_max 10
_diffrn_reflns_limit_h_min -11
_diffrn_reflns_limit_k_max 14
_diffrn_reflns_limit_k_min -12
_diffrn_reflns_limit_l_max 14
_diffrn_reflns_limit_l_min -15
_diffrn_reflns_number 7067
_diffrn_reflns_theta_full 72.33
_diffrn_reflns_theta_max 72.33
_diffrn_reflns_theta_min 3.91
_exptl_absorpt_coefficient_mu 2.731
_exptl_absorpt_correction_T_max 0.7352
_exptl_absorpt_correction_T_min 0.5152
_exptl_absorpt_correction_type empirical
_exptl_absorpt_process_details SADABS
_exptl_crystal_colour colourless
_exptl_crystal_density_diffrn 1.163
_exptl_crystal_density_method 'not measured'
_exptl_crystal_description block
_exptl_crystal_F_000 440
_exptl_crystal_size_max 0.28
_exptl_crystal_size_mid 0.24
_exptl_crystal_size_min 0.12
_refine_diff_density_max 0.398
_refine_diff_density_min -0.732
_refine_diff_density_rms 0.108
_refine_ls_extinction_method none
_refine_ls_goodness_of_fit_ref 1.082
_refine_ls_hydrogen_treatment constr
_refine_ls_matrix_type full
_refine_ls_number_parameters 211
_refine_ls_number_reflns 4031
_refine_ls_number_restraints 0
_refine_ls_restrained_S_all 1.082
_refine_ls_R_factor_all 0.0404
_refine_ls_R_factor_gt 0.0393
_refine_ls_shift/su_max 0.002
_refine_ls_shift/su_mean 0.000
_refine_ls_structure_factor_coef Fsqd
_refine_ls_weighting_details 'calc w=1/[\s^2^(Fo^2^)+(0.0675P)^2^+0.5813P] where P=(Fo^2^+2Fc^2^)/3'
_refine_ls_weighting_scheme calc
_refine_ls_wR_factor_gt 0.1075
_refine_ls_wR_factor_ref 0.1086
_reflns_number_gt 3857
_reflns_number_total 4031
_reflns_threshold_expression >2sigma(I)
_cod_data_source_file ic1019839_si_001_4.cif
_cod_data_source_block sad
_cod_database_code 4324150

loop_
_symmetry_equiv_pos_as_xyz
'x, y, z'
'-x, -y, -z'

loop_
_atom_site_label
_atom_site_type_symbol
_atom_site_fract_x
_atom_site_fract_y
_atom_site_fract_z
_atom_site_U_iso_or_equiv
_atom_site_adp_type
_atom_site_occupancy
_atom_site_symmetry_multiplicity
_atom_site_calc_flag
_atom_site_refinement_flags
_atom_site_disorder_assembly
_atom_site_disorder_group
Ga1 Ga 0.09909(3) 0.79604(2) 0.82978(2) 0.02377(12) Uani 1 1 d . . .
C11 C -0.0387(3) 0.8070(2) 0.7297(2) 0.0310(5) Uani 1 1 d . A .
C111 C -0.1291(4) 0.6884(3) 0.7730(3) 0.0511(8) Uani 1 1 d . . .
H11A H -0.1968 0.6940 0.7255 0.061 Uiso 1 1 calc R A .
H11B H -0.1916 0.6706 0.8540 0.061 Uiso 1 1 calc R . .
H11C H -0.0559 0.6257 0.7668 0.061 Uiso 1 1 calc R . .
C112 C -0.1567(4) 0.9062(3) 0.7374(3) 0.0544(9) Uani 1 1 d . . .
H11D H -0.2238 0.9097 0.6901 0.065 Uiso 1 1 calc R A .
H11E H -0.1007 0.9817 0.7089 0.065 Uiso 1 1 calc R . .
H11F H -0.2197 0.8895 0.8182 0.065 Uiso 1 1 calc R . .
C113 C 0.0621(4) 0.8331(4) 0.6019(3) 0.0580(9) Uani 1 1 d . . .
H11G H 0.1313 0.7680 0.5967 0.070 Uiso 1 1 calc R A .
H11H H 0.1235 0.9058 0.5752 0.070 Uiso 1 1 calc R . .
H11I H -0.0051 0.8419 0.5534 0.070 Uiso 1 1 calc R . .
C12 C 0.2823(3) 0.6954(2) 0.8548(2) 0.0334(5) Uani 1 1 d . A .
C121 C 0.3575(5) 0.7329(4) 0.9311(4) 0.0613(10) Uani 1 1 d . . .
H12A H 0.4453 0.6832 0.9430 0.074 Uiso 1 1 calc R A .
H12B H 0.2809 0.7238 1.0062 0.074 Uiso 1 1 calc R . .
H12C H 0.3936 0.8152 0.8920 0.074 Uiso 1 1 calc R . .
C122 C 0.4039(4) 0.7073(4) 0.7365(3) 0.0567(9) Uani 1 1 d . . .
H12D H 0.4415 0.7892 0.6963 0.068 Uiso 1 1 calc R A .
H12E H 0.3563 0.6833 0.6891 0.068 Uiso 1 1 calc R . .
H12F H 0.4908 0.6569 0.7494 0.068 Uiso 1 1 calc R . .
C123 C 0.2250(4) 0.5639(3) 0.9174(4) 0.0570(9) Uani 1 1 d . . .
H12G H 0.1821 0.5391 0.8680 0.068 Uiso 1 1 calc R A .
H12H H 0.1450 0.5555 0.9909 0.068 Uiso 1 1 calc R . .
H12I H 0.3121 0.5148 0.9324 0.068 Uiso 1 1 calc R . .
Ga2 Ga -0.27653(3) 0.76660(2) 1.24863(2) 0.02145(12) Uani 1 1 d . . .
C21 C -0.4971(3) 0.7732(2) 1.2424(2) 0.0280(5) Uani 1 1 d . . .
C211 C -0.5132(4) 0.8760(3) 1.1331(3) 0.0498(8) Uani 1 1 d . . .
H21A H -0.4446 0.8639 1.0632 0.060 Uiso 1 1 calc R A .
H21B H -0.4848 0.9506 1.1360 0.060 Uiso 1 1 calc R . .
H21C H -0.6204 0.8781 1.1316 0.060 Uiso 1 1 calc R . .
C212 C -0.5429(4) 0.6552(3) 1.2378(3) 0.0470(7) Uani 1 1 d . . .
H21D H -0.6484 0.6590 1.2324 0.056 Uiso 1 1 calc R A .
H21E H -0.5381 0.5910 1.3082 0.056 Uiso 1 1 calc R . .
H21F H -0.4713 0.6410 1.1700 0.056 Uiso 1 1 calc R . .
C213 C -0.6054(3) 0.7937(3) 1.3533(3) 0.0473(7) Uani 1 1 d . . .
H21G H -0.7121 0.7999 1.3502 0.057 Uiso 1 1 calc R A .
H21H H -0.5729 0.8664 1.3575 0.057 Uiso 1 1 calc R . .
H21I H -0.5993 0.7275 1.4220 0.057 Uiso 1 1 calc R . .
C22 C -0.1812(3) 0.6570(2) 1.3676(2) 0.0302(5) Uani 1 1 d . . .
C221 C -0.0064(5) 0.6819(5) 1.3296(5) 0.099(2) Uani 1 1 d . . .
H22A H 0.0131 0.7638 1.3188 0.119 Uiso 1 1 calc R A .
H22B H 0.0422 0.6679 1.2566 0.119 Uiso 1 1 calc R . .
H22C H 0.0373 0.6298 1.3893 0.119 Uiso 1 1 calc R . .
C222 C -0.2134(6) 0.5277(3) 1.3831(4) 0.0716(12) Uani 1 1 d . . .
H22D H -0.1702 0.5158 1.3086 0.086 Uiso 1 1 calc R A .
H22E H -0.3253 0.5113 1.4113 0.086 Uiso 1 1 calc R . .
H22F H -0.1652 0.4745 1.4393 0.086 Uiso 1 1 calc R . .
C223 C -0.2587(6) 0.6724(4) 1.4862(3) 0.0719(12) Uani 1 1 d . . .
H22G H -0.2085 0.6226 1.5427 0.086 Uiso 1 1 calc R A .
H22H H -0.3686 0.6495 1.5129 0.086 Uiso 1 1 calc R . .
H22I H -0.2480 0.7547 1.4781 0.086 Uiso 1 1 calc R . .
C1 C -0.0498(3) 0.7781(2) 0.9943(2) 0.0309(5) Uani 0.50 1 d P A 1
C2 C -0.1329(3) 0.7706(2) 1.0864(2) 0.0302(5) Uani 0.50 1 d P A 1
C3 C 0.1707(3) 0.9680(2) 0.7932(2) 0.0347(5) Uani 0.50 1 d P A 1
C4 C 0.2103(3) 1.0636(2) 0.7760(2) 0.0333(5) Uani 0.50 1 d P . 1
N1 N -0.0498(3) 0.7781(2) 0.9943(2) 0.0309(5) Uani 0.50 1 d P A 2
N2 N -0.1329(3) 0.7706(2) 1.0864(2) 0.0302(5) Uani 0.50 1 d P A 2
N3 N 0.1707(3) 0.9680(2) 0.7932(2) 0.0347(5) Uani 0.50 1 d P A 2
N4 N 0.2103(3) 1.0636(2) 0.7760(2) 0.0333(5) Uani 0.50 1 d P . 2

loop_
_atom_site_aniso_label
_atom_site_aniso_U_11
_atom_site_aniso_U_22
_atom_site_aniso_U_33
_atom_site_aniso_U_23
_atom_site_aniso_U_13
_atom_site_aniso_U_12
Ga1 0.02497(19) 0.02383(18) 0.02417(18) -0.01076(12) -0.00709(13) 0.00188(12)
C11 0.0334(13) 0.0350(12) 0.0292(12) -0.0120(10) -0.0160(10) 0.0062(11)
C111 0.0526(19) 0.0507(17) 0.063(2) -0.0193(15) -0.0348(16) -0.0021(14)
C112 0.056(2) 0.0559(19) 0.066(2) -0.0273(17) -0.0371(17) 0.0276(17)
C113 0.055(2) 0.087(3) 0.0318(15) -0.0192(16) -0.0154(14) 0.0042(18)
C12 0.0294(12) 0.0388(13) 0.0383(14) -0.0199(11) -0.0129(11) 0.0083(11)
C121 0.054(2) 0.082(3) 0.076(3) -0.045(2) -0.0447(19) 0.0237(19)
C122 0.0335(16) 0.075(2) 0.056(2) -0.0256(17) -0.0052(14) 0.0130(16)
C123 0.0519(19) 0.0381(15) 0.075(2) -0.0113(15) -0.0226(17) 0.0140(14)
Ga2 0.02050(18) 0.02217(17) 0.02214(18) -0.00712(12) -0.00799(12) 0.00198(12)
C21 0.0228(11) 0.0307(11) 0.0307(12) -0.0091(9) -0.0111(9) 0.0057(9)
C211 0.0460(18) 0.0492(17) 0.0516(18) -0.0021(14) -0.0306(15) 0.0092(14)
C212 0.0367(15) 0.0437(15) 0.072(2) -0.0255(14) -0.0264(15) 0.0041(12)
C213 0.0283(14) 0.069(2) 0.0498(17) -0.0304(15) -0.0093(13) 0.0110(14)
C22 0.0306(13) 0.0329(12) 0.0296(12) -0.0077(9) -0.0164(10) 0.0030(10)
C221 0.037(2) 0.133(4) 0.082(3) 0.037(3) -0.038(2) -0.009(2)
C222 0.119(4) 0.0353(16) 0.086(3) -0.0157(16) -0.077(3) 0.0211(19)
C223 0.103(3) 0.083(3) 0.0436(19) -0.0289(18) -0.042(2) 0.037(3)
C1 0.0324(12) 0.0305(11) 0.0295(11) -0.0113(9) -0.0087(10) 0.0040(9)
C2 0.0296(11) 0.0311(11) 0.0279(11) -0.0101(9) -0.0070(9) 0.0038(9)
C3 0.0363(13) 0.0304(11) 0.0365(12) -0.0115(9) -0.0089(10) -0.0027(10)
C4 0.0340(12) 0.0305(11) 0.0353(12) -0.0116(9) -0.0094(10) -0.0008(10)
N1 0.0324(12) 0.0305(11) 0.0295(11) -0.0113(9) -0.0087(10) 0.0040(9)
N2 0.0296(11) 0.0311(11) 0.0279(11) -0.0101(9) -0.0070(9) 0.0038(9)
N3 0.0363(13) 0.0304(11) 0.0365(12) -0.0115(9) -0.0089(10) -0.0027(10)
N4 0.0340(12) 0.0305(11) 0.0353(12) -0.0116(9) -0.0094(10) -0.0008(10)

loop_
_atom_type_symbol
_atom_type_description
_atom_type_scat_dispersion_real
_atom_type_scat_dispersion_imag
_atom_type_scat_source
C C 0.0181 0.0091 'International Tables Vol C Tables 4.2.6.8 and 6.1.1.4'
H H 0.0000 0.0000 'International Tables Vol C Tables 4.2.6.8 and 6.1.1.4'
N N 0.0311 0.0180 'International Tables Vol C Tables 4.2.6.8 and 6.1.1.4'
Ga Ga -1.2846 0.7763 'International Tables Vol C Tables 4.2.6.8 and 6.1.1.4'

loop_
_geom_angle_atom_site_label_1
_geom_angle_atom_site_label_2
_geom_angle_atom_site_label_3
_geom_angle
_geom_angle_site_symmetry_1
_geom_angle_site_symmetry_3
_geom_angle_publ_flag
C12 Ga1 C11 131.91(10) . . ?
C12 Ga1 C1 106.17(10) . . ?
C11 Ga1 C1 105.96(10) . . ?
C12 Ga1 C3 105.78(11) . . ?
C11 Ga1 C3 106.22(10) . . ?
C1 Ga1 C3 94.66(10) . . ?
C111 C11 C113 108.9(3) . . ?
C111 C11 C112 108.9(3) . . ?
C113 C11 C112 109.7(3) . . ?
C111 C11 Ga1 109.42(17) . . ?
C113 C11 Ga1 109.7(2) . . ?
C112 C11 Ga1 110.13(19) . . ?
C11 C111 H11A 109.5 . . ?
C11 C111 H11B 109.5 . . ?
H11A C111 H11B 109.5 . . ?
C11 C111 H11C 109.5 . . ?
H11A C111 H11C 109.5 . . ?
H11B C111 H11C 109.5 . . ?
C11 C112 H11D 109.5 . . ?
C11 C112 H11E 109.5 . . ?
H11D C112 H11E 109.5 . . ?
C11 C112 H11F 109.5 . . ?
H11D C112 H11F 109.5 . . ?
H11E C112 H11F 109.5 . . ?
C11 C113 H11G 109.5 . . ?
C11 C113 H11H 109.5 . . ?
H11G C113 H11H 109.5 . . ?
C11 C113 H11I 109.5 . . ?
H11G C113 H11I 109.5 . . ?
H11H C113 H11I 109.5 . . ?
C122 C12 C121 109.8(3) . . ?
C122 C12 C123 108.5(3) . . ?
C121 C12 C123 109.3(3) . . ?
C122 C12 Ga1 110.1(2) . . ?
C121 C12 Ga1 110.32(19) . . ?
C123 C12 Ga1 108.8(2) . . ?
C12 C121 H12A 109.5 . . ?
C12 C121 H12B 109.5 . . ?
H12A C121 H12B 109.5 . . ?
C12 C121 H12C 109.5 . . ?
H12A C121 H12C 109.5 . . ?
H12B C121 H12C 109.5 . . ?
C12 C122 H12D 109.5 . . ?
C12 C122 H12E 109.5 . . ?
H12D C122 H12E 109.5 . . ?
C12 C122 H12F 109.5 . . ?
H12D C122 H12F 109.5 . . ?
H12E C122 H12F 109.5 . . ?
C12 C123 H12G 109.5 . . ?
C12 C123 H12H 109.5 . . ?
H12G C123 H12H 109.5 . . ?
C12 C123 H12I 109.5 . . ?
H12G C123 H12I 109.5 . . ?
H12H C123 H12I 109.5 . . ?
C22 Ga2 C21 130.19(10) . . ?
C22 Ga2 N4 106.15(10) . 2_577 ?
C21 Ga2 N4 106.92(10) . 2_577 ?
C22 Ga2 C4 106.15(10) . 2_577 ?
C21 Ga2 C4 106.92(10) . 2_577 ?
N4 Ga2 C4 0.00(14) 2_577 2_577 ?
C22 Ga2 C2 106.90(10) . . ?
C21 Ga2 C2 107.03(10) . . ?
N4 Ga2 C2 93.63(10) 2_577 . ?
C4 Ga2 C2 93.63(10) 2_577 . ?
C212 C21 C213 109.9(2) . . ?
C212 C21 C211 109.3(2) . . ?
C213 C21 C211 109.2(2) . . ?
C212 C21 Ga2 109.30(17) . . ?
C213 C21 Ga2 108.50(18) . . ?
C211 C21 Ga2 110.57(19) . . ?
C21 C211 H21A 109.5 . . ?
C21 C211 H21B 109.5 . . ?
H21A C211 H21B 109.5 . . ?
C21 C211 H21C 109.5 . . ?
H21A C211 H21C 109.5 . . ?
H21B C211 H21C 109.5 . . ?
C21 C212 H21D 109.5 . . ?
C21 C212 H21E 109.5 . . ?
H21D C212 H21E 109.5 . . ?
C21 C212 H21F 109.5 . . ?
H21D C212 H21F 109.5 . . ?
H21E C212 H21F 109.5 . . ?
C21 C213 H21G 109.5 . . ?
C21 C213 H21H 109.5 . . ?
H21G C213 H21H 109.5 . . ?
C21 C213 H21I 109.5 . . ?
H21G C213 H21I 109.5 . . ?
H21H C213 H21I 109.5 . . ?
C221 C22 C223 110.2(4) . . ?
C221 C22 C222 109.9(4) . . ?
C223 C22 C222 107.2(3) . . ?
C221 C22 Ga2 110.6(2) . . ?
C223 C22 Ga2 109.5(2) . . ?
C222 C22 Ga2 109.34(18) . . ?
C22 C221 H22A 109.5 . . ?
C22 C221 H22B 109.5 . . ?
H22A C221 H22B 109.5 . . ?
C22 C221 H22C 109.5 . . ?
H22A C221 H22C 109.5 . . ?
H22B C221 H22C 109.5 . . ?
C22 C222 H22D 109.5 . . ?
C22 C222 H22E 109.5 . . ?
H22D C222 H22E 109.5 . . ?
C22 C222 H22F 109.5 . . ?
H22D C222 H22F 109.5 . . ?
H22E C222 H22F 109.5 . . ?
C22 C223 H22G 109.5 . . ?
C22 C223 H22H 109.5 . . ?
H22G C223 H22H 109.5 . . ?
C22 C223 H22I 109.5 . . ?
H22G C223 H22I 109.5 . . ?
H22H C223 H22I 109.5 . . ?
C2 C1 Ga1 178.5(2) . . ?
C1 C2 Ga2 176.8(2) . . ?
C4 C3 Ga1 178.1(2) . . ?
C3 C4 Ga2 178.0(3) . 2_577 ?

loop_
_geom_bond_atom_site_label_1
_geom_bond_atom_site_label_2
_geom_bond_distance
_geom_bond_site_symmetry_2
_geom_bond_publ_flag
Ga1 C12 1.986(3) . ?
Ga1 C11 1.989(2) . ?
Ga1 C1 2.044(2) . ?
Ga1 C3 2.045(2) . ?
C11 C111 1.521(4) . ?
C11 C113 1.522(4) . ?
C11 C112 1.528(4) . ?
C111 H11A 0.9599 . ?
C111 H11B 0.9599 . ?
C111 H11C 0.9599 . ?
C112 H11D 0.9599 . ?
C112 H11E 0.9599 . ?
C112 H11F 0.9599 . ?
C113 H11G 0.9599 . ?
C113 H11H 0.9599 . ?
C113 H11I 0.9599 . ?
C12 C122 1.521(4) . ?
C12 C121 1.530(4) . ?
C12 C123 1.532(4) . ?
C121 H12A 0.9599 . ?
C121 H12B 0.9599 . ?
C121 H12C 0.9599 . ?
C122 H12D 0.9599 . ?
C122 H12E 0.9599 . ?
C122 H12F 0.9599 . ?
C123 H12G 0.9599 . ?
C123 H12H 0.9599 . ?
C123 H12I 0.9599 . ?
Ga2 C22 1.983(2) . ?
Ga2 C21 1.986(2) . ?
Ga2 N4 2.044(2) 2_577 ?
Ga2 C4 2.044(2) 2_577 ?
Ga2 C2 2.045(2) . ?
C21 C212 1.522(4) . ?
C21 C213 1.527(4) . ?
C21 C211 1.530(4) . ?
C211 H21A 0.9599 . ?
C211 H21B 0.9599 . ?
C211 H21C 0.9599 . ?
C212 H21D 0.9599 . ?
C212 H21E 0.9599 . ?
C212 H21F 0.9599 . ?
C213 H21G 0.9599 . ?
C213 H21H 0.9599 . ?
C213 H21I 0.9599 . ?
C22 C221 1.502(4) . ?
C22 C223 1.518(4) . ?
C22 C222 1.523(4) . ?
C221 H22A 0.9599 . ?
C221 H22B 0.9599 . ?
C221 H22C 0.9599 . ?
C222 H22D 0.9599 . ?
C222 H22E 0.9599 . ?
C222 H22F 0.9599 . ?
C223 H22G 0.9599 . ?
C223 H22H 0.9599 . ?
C223 H22I 0.9599 . ?
C1 C2 1.149(4) . ?
C3 C4 1.146(4) . ?
C4 Ga2 2.044(2) 2_577 ?

loop_
_geom_torsion_atom_site_label_1
_geom_torsion_atom_site_label_2
_geom_torsion_atom_site_label_3
_geom_torsion_atom_site_label_4
_geom_torsion
_geom_torsion_site_symmetry_1
_geom_torsion_site_symmetry_2
_geom_torsion_site_symmetry_3
_geom_torsion_site_symmetry_4
_geom_torsion_publ_flag
C12 Ga1 C11 C111 64.1(3) . . . . ?
C1 Ga1 C11 C111 -66.1(2) . . . . ?
C3 Ga1 C11 C111 -166.0(2) . . . . ?
C12 Ga1 C11 C113 -55.4(3) . . . . ?
C1 Ga1 C11 C113 174.4(2) . . . . ?
C3 Ga1 C11 C113 74.5(2) . . . . ?
C12 Ga1 C11 C112 -176.3(2) . . . . ?
C1 Ga1 C11 C112 53.5(2) . . . . ?
C3 Ga1 C11 C112 -46.4(2) . . . . ?
C11 Ga1 C12 C122 52.3(3) . . . . ?
C1 Ga1 C12 C122 -177.5(2) . . . . ?
C3 Ga1 C12 C122 -77.7(2) . . . . ?
C11 Ga1 C12 C121 173.6(2) . . . . ?
C1 Ga1 C12 C121 -56.2(3) . . . . ?
C3 Ga1 C12 C121 43.6(3) . . . . ?
C11 Ga1 C12 C123 -66.4(3) . . . . ?
C1 Ga1 C12 C123 63.7(2) . . . . ?
C3 Ga1 C12 C123 163.5(2) . . . . ?
C22 Ga2 C21 C212 -60.6(2) . . . . ?
N4 Ga2 C21 C212 169.81(19) 2_577 . . . ?
C4 Ga2 C21 C212 169.81(19) 2_577 . . . ?
C2 Ga2 C21 C212 70.5(2) . . . . ?
C22 Ga2 C21 C213 59.3(2) . . . . ?
N4 Ga2 C21 C213 -70.3(2) 2_577 . . . ?
C4 Ga2 C21 C213 -70.3(2) 2_577 . . . ?
C2 Ga2 C21 C213 -169.68(18) . . . . ?
C22 Ga2 C21 C211 179.0(2) . . . . ?
N4 Ga2 C21 C211 49.4(2) 2_577 . . . ?
C4 Ga2 C21 C211 49.4(2) 2_577 . . . ?
C2 Ga2 C21 C211 -49.9(2) . . . . ?
C21 Ga2 C22 C221 176.1(3) . . . . ?
N4 Ga2 C22 C221 -54.0(4) 2_577 . . . ?
C4 Ga2 C22 C221 -54.0(4) 2_577 . . . ?
C2 Ga2 C22 C221 45.0(4) . . . . ?
C21 Ga2 C22 C223 -62.3(3) . . . . ?
N4 Ga2 C22 C223 67.6(3) 2_577 . . . ?
C4 Ga2 C22 C223 67.6(3) 2_577 . . . ?
C2 Ga2 C22 C223 166.6(3) . . . . ?
C21 Ga2 C22 C222 55.0(3) . . . . ?
N4 Ga2 C22 C222 -175.2(2) 2_577 . . . ?
C4 Ga2 C22 C222 -175.2(2) 2_577 . . . ?
C2 Ga2 C22 C222 -76.1(3) . . . . ?
C12 Ga1 C1 C2 115(10) . . . . ?
C11 Ga1 C1 C2 -101(10) . . . . ?
C3 Ga1 C1 C2 7(10) . . . . ?
Ga1 C1 C2 Ga2 -11(14) . . . . ?
C22 Ga2 C2 C1 -106(5) . . . . ?
C21 Ga2 C2 C1 111(5) . . . . ?
N4 Ga2 C2 C1 2(5) 2_577 . . . ?
C4 Ga2 C2 C1 2(5) 2_577 . . . ?
C12 Ga1 C3 C4 -76(8) . . . . ?
C11 Ga1 C3 C4 140(8) . . . . ?
C1 Ga1 C3 C4 32(8) . . . . ?
Ga1 C3 C4 Ga2 -26(15) . . . 2_577 ?
